data_2012301
loop_
_publ_author_name
'Liu, Xiaoming'
'Kilner, Colin A.'
'Thornton-Pett, Mark'
'Halcrow, Malcolm A.'

_publ_section_title
;
 Two complexes of CuBr~2~ with 5-<i>tert</i>-butylpyrazole
;
_journal_issue 11
_journal_name_full 'Acta Crystallographica Section C'
_journal_page_first 1253
_journal_page_last 1255
_journal_paper_doi 10.1107/S0108270101012653
_journal_volume 57
_journal_year 2001
_chemical_formula_iupac '[Cu Br2 (C7 H12 N2)2]'
_chemical_formula_moiety 'C14 H24 Br2 Cu N4'
_chemical_formula_sum 'C14 H24 Br2 Cu N4'
_chemical_formula_weight 471.73
_chemical_name_systematic
;
trans-dibromobis(5-tert-butylpyrazole-N^2^)copper(II)
;
_space_group_IT_number 29
_symmetry_cell_setting orthorhombic
_symmetry_space_group_name_Hall 'P 2c -2ac'
_symmetry_space_group_name_H-M 'P c a 21'
_audit_creation_method SHELXL-97
_cell_angle_alpha 90.00
_cell_angle_beta 90.00
_cell_angle_gamma 90.00
_cell_formula_units_Z 4
_cell_length_a 17.4947(2)
_cell_length_b 9.87300(10)
_cell_length_c 11.11650(10)
_cell_measurement_reflns_used 37366
_cell_measurement_temperature 150(2)
_cell_measurement_theta_max 27.47
_cell_measurement_theta_min 4.13
_cell_volume 1920.10(3)
_computing_cell_refinement 'DENZO-SMN (Otwinowski & Minor, 1997)'
_computing_data_collection 'COLLECT (Nonius, 1999)'
_computing_data_reduction DENZO-SMN
_computing_molecular_graphics 'ORTEX (McArdle, 1995)'
_computing_publication_material 'local program'
_computing_structure_refinement 'SHELXL97 (Sheldrick, 1997)'
_computing_structure_solution 'SHELXS97 (Sheldrick, 1990)'
_diffrn_ambient_temperature 150(2)
_diffrn_detector_area_resol_mean 9.091
_diffrn_measured_fraction_theta_full .995
_diffrn_measured_fraction_theta_max .995
_diffrn_measurement_device_type 'Nonius KappaCCD'
_diffrn_measurement_method area-detector
_diffrn_radiation_monochromator graphite
_diffrn_radiation_source 'fine-focus sealed tube'
_diffrn_radiation_type MoK\a
_diffrn_radiation_wavelength .71073
_diffrn_reflns_av_R_equivalents .056
_diffrn_reflns_av_sigmaI/netI .024
_diffrn_reflns_limit_h_max 22
_diffrn_reflns_limit_h_min -22
_diffrn_reflns_limit_k_max 12
_diffrn_reflns_limit_k_min -12
_diffrn_reflns_limit_l_max 14
_diffrn_reflns_limit_l_min -14
_diffrn_reflns_number 37366
_diffrn_reflns_theta_full 27.47
_diffrn_reflns_theta_max 27.47
_diffrn_reflns_theta_min 4.13
_exptl_absorpt_coefficient_mu 5.299
_exptl_absorpt_correction_T_max .524
_exptl_absorpt_correction_T_min .185
_exptl_absorpt_correction_type multi-scan
_exptl_absorpt_process_details '(SORTAV; Blessing, 1995)'
_exptl_crystal_colour green
_exptl_crystal_density_diffrn 1.632
_exptl_crystal_density_method 'not measured'
_exptl_crystal_description column
_exptl_crystal_F_000 940
_exptl_crystal_size_max .48
_exptl_crystal_size_mid .18
_exptl_crystal_size_min .14
_refine_diff_density_max .25
_refine_diff_density_min -.47
_refine_ls_abs_structure_details 'Flack (1983)'
_refine_ls_abs_structure_Flack -.006(8)
_refine_ls_extinction_method none
_refine_ls_goodness_of_fit_ref 1.058
_refine_ls_hydrogen_treatment constr
_refine_ls_matrix_type full
_refine_ls_number_parameters 203
_refine_ls_number_reflns 4373
_refine_ls_number_restraints 31
_refine_ls_restrained_S_all 1.062
_refine_ls_R_factor_all .0245
_refine_ls_R_factor_gt .0235
_refine_ls_shift/su_max .001
_refine_ls_shift/su_mean .000
_refine_ls_structure_factor_coef Fsqd
_refine_ls_weighting_details 'calc w = 1/[\s^2^(Fo^2^)+(0.0351P)^2^+0.6531P] where P = (Fo^2^+2Fc^2^)/3'
_refine_ls_weighting_scheme calc
_refine_ls_wR_factor_ref .0597
_reflns_number_gt 4268
_reflns_number_total 4373
_reflns_threshold_expression I>2\s(I)
_cod_data_source_file bm1461.cif
_cod_data_source_block I
_cod_depositor_comments
;
The following automatic conversions were performed:
'_symmetry_cell_setting' value 'Orthorhombic' changed to 'orthorhombic'
according to '/home/saulius/struct/CIF-dictionaries/cif_core.dic'
dictionary named 'cif_core.dic' version 2.4.1 from 2010-06-29.

Automatic conversion script
Id: cif_fix_enum 1527 2010-12-29 10:47:43Z saulius 

The following automatic conversions were performed:

'_symmetry_cell_setting' value 'Orthorhombic' changed to
'orthorhombic' according to
/home/saulius/struct/CIF-dictionaries/cif_core.dic dictionary named
'cif_core.dic' version 2.4.1 from 2010-06-29.

Automatic conversion script
Id: cif_fix_values 1715 2011-07-08 13:25:40Z adriana 
;
_cod_database_code 2012301
_cod_database_fobs_code 2012301

loop_
_symmetry_equiv_pos_as_xyz
'x, y, z'
'-x+1/2, y, z+1/2'
'x+1/2, -y, z'
'-x, -y, z+1/2'

loop_
_atom_site_label
_atom_site_fract_x
_atom_site_fract_y
_atom_site_fract_z
_atom_site_U_iso_or_equiv
_atom_site_adp_type
_atom_site_calc_flag
_atom_site_refinement_flags
_atom_site_occupancy
_atom_site_disorder_assembly
_atom_site_disorder_group
_atom_site_type_symbol
Cu1 .291298(15) .78148(3) .69315(3) .02836(7) Uani d . 1 . . Cu
N2 .21062(12) .6480(2) .7179(2) .0318(5) Uani d . 1 . . N
N3 .21436(12) .5639(2) .8136(2) .0360(5) Uani d . 1 . . N
H3 .2530 .5625 .8643 .043 Uiso calc R 1 . . H
C4 .15308(14) .4826(2) .8236(3) .0330(5) Uani d . 1 . . C
C5 .10668(14) .5156(3) .7265(3) .0374(6) Uani d . 1 . . C
H5 .0588 .4761 .7067 .045 Uiso calc R 1 . . H
C6 .14435(15) .6187(3) .6638(3) .0354(5) Uani d . 1 . . C
H6 .1256 .6616 .5932 .042 Uiso calc R 1 . . H
C7 .14560(16) .3788(3) .9217(3) .0389(6) Uani d . 1 . . C
C8 .21347(18) .3871(4) 1.0082(4) .0515(8) Uani d . 1 . . C
H8A .2079 .3183 1.0711 .062 Uiso calc R 1 . . H
H8B .2150 .4772 1.0452 .062 Uiso calc R 1 . . H
H8C .2610 .3712 .9638 .062 Uiso calc R 1 . . H
C9 .07223(17) .4072(4) .9930(3) .0517(7) Uani d . 1 . . C
H9A .0668 .3399 1.0572 .062 Uiso calc R 1 . . H
H9B .0281 .4017 .9390 .062 Uiso calc R 1 . . H
H9C .0749 .4980 1.0283 .062 Uiso calc R 1 . . H
C10 .1408(3) .2378(3) .8645(4) .0612(10) Uani d . 1 . . C
H10A .1363 .1692 .9278 .073 Uiso calc R 1 . . H
H10B .1871 .2208 .8172 .073 Uiso calc R 1 . . H
H10C .0960 .2332 .8118 .073 Uiso calc R 1 . . H
N11 .34337(11) .9503(2) .73202(18) .0292(4) Uani d . 1 A . N
N12 .39656(11) .9593(2) .82064(19) .0283(4) Uani d . 1 A . N
H12 .4177 .8884 .8553 .034 Uiso calc R 1 . . H
C13 .41341(14) 1.0869(2) .8495(2) .0302(5) Uani d D 1 . . C
C14 .36924(18) 1.1676(3) .7743(3) .0407(6) Uani d . 1 A . C
H14 .3680 1.2637 .7716 .049 Uiso calc R 1 . . H
C15 .32725(16) 1.0785(3) .7038(3) .0382(6) Uani d . 1 . . C
H15 .2918 1.1053 .6437 .046 Uiso calc R 1 A . H
C16A .4689(9) 1.1279(16) .9470(14) .037(8) Uiso d PD .33333 A 1 C
C17A .4928(7) .9985(11) 1.0186(10) .041(3) Uiso d PD .33333 A 1 C
H17A .4483 .9622 1.0612 .061 Uiso calc PR .33333 A 1 H
H17B .5327 1.0221 1.0768 .061 Uiso calc PR .33333 A 1 H
H17C .5124 .9302 .9626 .061 Uiso calc PR .33333 A 1 H
C18A .5414(6) 1.1814(13) .8817(12) .052(3) Uiso d PD .33333 A 1 C
H18A .5643 1.1080 .8344 .079 Uiso calc PR .33333 A 1 H
H18B .5784 1.2137 .9413 .079 Uiso calc PR .33333 A 1 H
H18C .5273 1.2561 .8281 .079 Uiso calc PR .33333 A 1 H
C19A .4339(9) 1.2289(14) 1.0317(13) .065(6) Uiso d PD .33333 A 1 C
H19A .4183 1.3096 .9867 .097 Uiso calc PR .33333 A 1 H
H19B .4714 1.2544 1.0930 .097 Uiso calc PR .33333 A 1 H
H19C .3891 1.1885 1.0706 .097 Uiso calc PR .33333 A 1 H
C16B .4765(7) 1.1257(12) .9346(11) .032(4) Uiso d PD .33333 A 2 C
C17B .4739(8) 1.0297(12) 1.0426(10) .044(3) Uiso d PD .33333 A 2 C
H17D .4216 1.0252 1.0738 .066 Uiso calc PR .33333 A 2 H
H17E .5083 1.0632 1.1056 .066 Uiso calc PR .33333 A 2 H
H17F .4903 .9390 1.0174 .066 Uiso calc PR .33333 A 2 H
C18B .5525(5) 1.1297(11) .8700(11) .037(3) Uiso d PD .33333 A 2 C
H18D .5629 1.0409 .8341 .055 Uiso calc PR .33333 A 2 H
H18E .5931 1.1522 .9273 .055 Uiso calc PR .33333 A 2 H
H18F .5508 1.1985 .8065 .055 Uiso calc PR .33333 A 2 H
C19B .4580(6) 1.2696(10) .9858(11) .049(3) Uiso d PD .33333 A 2 C
H19D .4590 1.3360 .9203 .074 Uiso calc PR .33333 A 2 H
H19E .4962 1.2941 1.0465 .074 Uiso calc PR .33333 A 2 H
H19F .4071 1.2688 1.0227 .074 Uiso calc PR .33333 A 2 H
C16C .4693(7) 1.1147(13) .9533(11) .030(5) Uiso d PD .33333 A 3 C
C17C .4749(8) .9973(12) 1.0404(10) .033(3) Uiso d PD .33333 A 3 C
H17G .5106 1.0204 1.1053 .050 Uiso calc PR .33333 A 3 H
H17H .4935 .9168 .9978 .050 Uiso calc PR .33333 A 3 H
H17I .4244 .9785 1.0745 .050 Uiso calc PR .33333 A 3 H
C18C .5494(6) 1.1437(13) .9003(12) .039(3) Uiso d PD .33333 A 3 C
H18G .5475 1.2269 .8522 .059 Uiso calc PR .33333 A 3 H
H18H .5651 1.0678 .8492 .059 Uiso calc PR .33333 A 3 H
H18I .5862 1.1549 .9659 .059 Uiso calc PR .33333 A 3 H
C19C .4435(7) 1.2486(11) 1.0142(11) .028(2) Uiso d PD .33333 A 3 C
H19G .4373 1.3191 .9529 .042 Uiso calc PR .33333 A 3 H
H19H .4822 1.2771 1.0727 .042 Uiso calc PR .33333 A 3 H
H19I .3947 1.2341 1.0554 .042 Uiso calc PR .33333 A 3 H
Br20 .391135(14) .63896(2) .78137(3) .03398(7) Uani d . 1 . . Br
Br21 .243097(17) .85958(3) .50569(3) .04032(8) Uani d . 1 . . Br

loop_
_atom_site_aniso_label
_atom_site_aniso_U_11
_atom_site_aniso_U_22
_atom_site_aniso_U_33
_atom_site_aniso_U_12
_atom_site_aniso_U_13
_atom_site_aniso_U_23
Cu1 .02511(13) .03068(13) .02930(13) -.00248(10) -.00408(12) .00108(12)
N2 .0290(10) .0337(10) .0327(12) -.0030(7) -.0058(9) .0012(8)
N3 .0312(10) .0373(11) .0395(12) -.0091(8) -.0092(9) .0045(9)
C4 .0285(11) .0291(11) .0415(14) -.0050(9) -.0015(10) -.0036(10)
C5 .0288(12) .0382(13) .0451(15) -.0064(10) -.0080(10) -.0040(12)
C6 .0289(12) .0375(12) .0399(14) -.0019(10) -.0066(10) -.0032(11)
C7 .0354(13) .0357(13) .0457(15) -.0095(10) -.0050(13) .0014(12)
C8 .0435(16) .0523(17) .059(2) -.0136(13) -.0127(16) .0166(17)
C9 .0412(15) .073(2) .0408(16) -.0105(15) -.0026(13) .0050(16)
C10 .086(3) .0321(14) .066(2) -.0157(16) .0002(19) .0008(14)
N11 .0276(9) .0349(10) .0252(9) -.0023(8) -.0046(8) .0027(8)
N12 .0259(9) .0314(10) .0277(10) -.0027(7) -.0024(8) .0019(8)
C13 .0297(11) .0326(11) .0281(11) -.0045(9) .0011(10) -.0005(10)
C14 .0510(15) .0292(11) .0420(15) -.0020(11) -.0066(14) .0040(12)
C15 .0452(14) .0327(12) .0368(13) .0000(10) -.0107(12) .0055(11)
Br20 .02716(12) .03378(12) .04101(15) .00362(8) -.00407(10) -.00189(11)
Br21 .03937(14) .04965(15) .03193(14) -.00396(10) -.01137(12) .00457(11)

loop_
_atom_type_symbol
_atom_type_description
_atom_type_scat_dispersion_real
_atom_type_scat_dispersion_imag
_atom_type_scat_source
C C .0033 .0016 'International Tables Vol C Tables 4.2.6.8 and 6.1.1.4'
H H .0000 .0000 'International Tables Vol C Tables 4.2.6.8 and 6.1.1.4'
N N .0061 .0033 'International Tables Vol C Tables 4.2.6.8 and 6.1.1.4'
Cu Cu .3201 1.2651 'International Tables Vol C Tables 4.2.6.8 and 6.1.1.4'
Br Br -.2901 2.4595 'International Tables Vol C Tables 4.2.6.8 and 6.1.1.4'

loop_
_geom_angle_atom_site_label_1
_geom_angle_atom_site_label_2
_geom_angle_atom_site_label_3
_geom_angle
_geom_angle_publ_flag
N2 Cu1 N11 152.26(9) yes
N2 Cu1 Br20 94.09(6) yes
N2 Cu1 Br21 94.96(7) yes
N11 Cu1 Br20 93.97(6) yes
N11 Cu1 Br21 94.75(6) yes
Br20 Cu1 Br21 142.27(2) yes
C6 N2 N3 105.3(2) ?
C6 N2 Cu1 135.20(19) ?
N3 N2 Cu1 119.44(16) ?
C4 N3 N2 113.2(2) ?
C4 N3 H3 123.4 ?
N2 N3 H3 123.4 ?
N3 C4 C5 105.2(2) ?
N3 C4 C7 122.5(2) ?
C5 C4 C7 132.3(2) ?
C4 C5 C6 106.4(2) ?
C4 C5 H5 126.8 ?
C6 C5 H5 126.8 ?
N2 C6 C5 110.0(2) ?
N2 C6 H6 125.0 ?
C5 C6 H6 125.0 ?
C4 C7 C8 110.6(2) ?
C4 C7 C10 108.8(3) ?
C8 C7 C10 110.6(3) ?
C4 C7 C9 108.9(3) ?
C8 C7 C9 108.4(3) ?
C10 C7 C9 109.5(3) ?
C7 C8 H8A 109.5 ?
C7 C8 H8B 109.5 ?
H8A C8 H8B 109.5 ?
C7 C8 H8C 109.5 ?
H8A C8 H8C 109.5 ?
H8B C8 H8C 109.5 ?
C7 C9 H9A 109.5 ?
C7 C9 H9B 109.5 ?
H9A C9 H9B 109.5 ?
C7 C9 H9C 109.5 ?
H9A C9 H9C 109.5 ?
H9B C9 H9C 109.5 ?
C7 C10 H10A 109.5 ?
C7 C10 H10B 109.5 ?
H10A C10 H10B 109.5 ?
C7 C10 H10C 109.5 ?
H10A C10 H10C 109.5 ?
H10B C10 H10C 109.5 ?
C15 N11 N12 104.7(2) ?
C15 N11 Cu1 131.37(18) ?
N12 N11 Cu1 122.50(16) ?
C13 N12 N11 112.8(2) ?
C13 N12 H12 123.6 ?
N11 N12 H12 123.6 ?
N12 C13 C14 105.9(2) ?
N12 C13 C16B 123.7(5) ?
C14 C13 C16B 129.9(5) ?
N12 C13 C16A 124.6(6) ?
C14 C13 C16A 129.5(6) ?
N12 C13 C16C 119.4(5) ?
C14 C13 C16C 134.7(6) ?
C15 C14 C13 105.7(2) ?
C15 C14 H14 127.1 ?
C13 C14 H14 127.1 ?
N11 C15 C14 110.9(2) ?
N11 C15 H15 124.5 ?
C14 C15 H15 124.5 ?
C19A C16A C13 111.4(11) ?
C19A C16A C18A 113.6(12) ?
C13 C16A C18A 106.3(10) ?
C19A C16A C17A 109.4(11) ?
C13 C16A C17A 108.5(10) ?
C18A C16A C17A 107.3(11) ?
C16A C17A H17A 109.5 ?
C16A C17A H17B 109.5 ?
H17A C17A H17B 109.5 ?
C16A C17A H17C 109.5 ?
H17A C17A H17C 109.5 ?
H17B C17A H17C 109.5 ?
C16A C18A H18A 109.5 ?
C16A C18A H18B 109.5 ?
H18A C18A H18B 109.5 ?
C16A C18A H18C 109.5 ?
H18A C18A H18C 109.5 ?
H18B C18A H18C 109.5 ?
C16A C19A H19A 109.5 ?
C16A C19A H19B 109.5 ?
H19A C19A H19B 109.5 ?
C16A C19A H19C 109.5 ?
H19A C19A H19C 109.5 ?
H19B C19A H19C 109.5 ?
C13 C16B C18B 110.7(9) ?
C13 C16B C17B 108.3(8) ?
C18B C16B C17B 114.5(10) ?
C13 C16B C19B 107.9(8) ?
C18B C16B C19B 109.4(9) ?
C17B C16B C19B 105.7(9) ?
C16B C17B H17D 109.5 ?
C16B C17B H17E 109.5 ?
H17D C17B H17E 109.5 ?
C16B C17B H17F 109.5 ?
H17D C17B H17F 109.5 ?
H17E C17B H17F 109.5 ?
C16B C18B H18D 109.5 ?
C16B C18B H18E 109.5 ?
H18D C18B H18E 109.5 ?
C16B C18B H18F 109.5 ?
H18D C18B H18F 109.5 ?
H18E C18B H18F 109.5 ?
C16B C19B H19D 109.5 ?
C16B C19B H19E 109.5 ?
H19D C19B H19E 109.5 ?
C16B C19B H19F 109.5 ?
H19D C19B H19F 109.5 ?
H19E C19B H19F 109.5 ?
C17C C16C C13 112.6(9) ?
C17C C16C C18C 109.0(10) ?
C13 C16C C18C 108.8(9) ?
C17C C16C C19C 113.1(10) ?
C13 C16C C19C 107.1(8) ?
C18C C16C C19C 105.8(10) ?
C16C C17C H17G 109.5 ?
C16C C17C H17H 109.5 ?
H17G C17C H17H 109.5 ?
C16C C17C H17I 109.5 ?
H17G C17C H17I 109.5 ?
H17H C17C H17I 109.5 ?
C16C C18C H18G 109.5 ?
C16C C18C H18H 109.5 ?
H18G C18C H18H 109.5 ?
C16C C18C H18I 109.5 ?
H18G C18C H18I 109.5 ?
H18H C18C H18I 109.5 ?
C16C C19C H19G 109.5 ?
C16C C19C H19H 109.5 ?
H19G C19C H19H 109.5 ?
C16C C19C H19I 109.5 ?
H19G C19C H19I 109.5 ?
H19H C19C H19I 109.5 ?

loop_
_geom_bond_atom_site_label_1
_geom_bond_atom_site_label_2
_geom_bond_site_symmetry_2
_geom_bond_distance
_geom_bond_publ_flag
Cu1 N2 . 1.951(2) yes
Cu1 N11 . 1.948(2) yes
Cu1 Br20 . 2.4479(4) yes
Cu1 Br21 . 2.3766(4) yes
N2 C6 . 1.338(3) ?
N2 N3 . 1.351(3) ?
N3 C4 . 1.344(3) ?
N3 H3 . .8800 ?
C4 C5 . 1.389(4) ?
C4 C7 . 1.503(4) ?
C5 C6 . 1.398(4) ?
C5 H5 . .9500 ?
C6 H6 . .9500 ?
C7 C8 . 1.530(4) ?
C7 C10 . 1.533(4) ?
C7 C9 . 1.534(4) ?
C8 H8A . .9800 ?
C8 H8B . .9800 ?
C8 H8C . .9800 ?
C9 H9A . .9800 ?
C9 H9B . .9800 ?
C9 H9C . .9800 ?
C10 H10A . .9800 ?
C10 H10B . .9800 ?
C10 H10C . .9800 ?
N11 C15 . 1.334(3) ?
N11 N12 . 1.358(3) ?
N12 C13 . 1.333(3) ?
N12 H12 . .8800 ?
C13 C14 . 1.390(4) ?
C13 C16B . 1.503(11) ?
C13 C16A . 1.510(14) ?
C13 C16C . 1.537(12) ?
C14 C15 . 1.388(4) ?
C14 H14 . .9500 ?
C15 H15 . .9500 ?
C16A C19A . 1.502(15) ?
C16A C18A . 1.554(15) ?
C16A C17A . 1.562(15) ?
C17A H17A . .9800 ?
C17A H17B . .9800 ?
C17A H17C . .9800 ?
C18A H18A . .9800 ?
C18A H18B . .9800 ?
C18A H18C . .9800 ?
C19A H19A . .9800 ?
C19A H19B . .9800 ?
C19A H19C . .9800 ?
C16B C18B . 1.512(13) ?
C16B C17B . 1.530(13) ?
C16B C19B . 1.565(13) ?
C17B H17D . .9800 ?
C17B H17E . .9800 ?
C17B H17F . .9800 ?
C18B H18D . .9800 ?
C18B H18E . .9800 ?
C18B H18F . .9800 ?
C19B H19D . .9800 ?
C19B H19E . .9800 ?
C19B H19F . .9800 ?
C16C C17C . 1.514(14) ?
C16C C18C . 1.547(13) ?
C16C C19C . 1.552(13) ?
C17C H17G . .9800 ?
C17C H17H . .9800 ?
C17C H17I . .9800 ?
C18C H18G . .9800 ?
C18C H18H . .9800 ?
C18C H18I . .9800 ?
C19C H19G . .9800 ?
C19C H19H . .9800 ?
C19C H19I . .9800 ?

loop_
_geom_hbond_atom_site_label_D
_geom_hbond_atom_site_label_H
_geom_hbond_atom_site_label_A
_geom_hbond_distance_DH
_geom_hbond_distance_HA
_geom_hbond_distance_DA
_geom_hbond_angle_DHA
N3 H3 Br20 .88 2.69 3.200(2) 118
N12 H12 Br20 .88 2.64 3.194(2) 122
